data_1527300
loop_
_publ_author_name
'Dollase, W.A.'

_publ_section_title
;
 Refinement of the crystal structures of Epidote, Allanite and Hancockite
;
_journal_name_full 'American Mineralogist'
_journal_page_first 447
_journal_page_last 463
_journal_volume 56
_journal_year 1971
_chemical_formula_sum 'Al2.02 Ca1.25 Fe0.98 H O13 Pb0.5 Si3 Sr0.25'
_chemical_name_systematic
;
Ca (Pb.5 Sr.25 Ca.25) Al Al.86 Fe.14 Al.16 Fe.84 Si3 O13 H
;
_space_group_IT_number 11
_symmetry_space_group_name_Hall '-P 2yb'
_symmetry_space_group_name_H-M 'P 1 21/m 1'
_cell_angle_alpha 90
_cell_angle_beta 114.4
_cell_angle_gamma 90
_cell_formula_units_Z 2
_cell_length_a 8.958
_cell_length_b 5.665
_cell_length_c 10.304
_cell_volume 476.194
_citation_journal_id_ASTM AMMIAY
_cod_data_source_file Dollase_AMMIAY_1971_1300.cif
_cod_data_source_block H1Al2.02Ca1.25Fe0.98O13Pb0.5Si3Sr0.25
_cod_original_cell_volume 476.1945
_cod_original_formula_sum 'H1 Al2.02 Ca1.25 Fe0.98 O13 Pb0.5 Si3 Sr0.25'
_cod_database_code 1527300

loop_
_symmetry_equiv_pos_as_xyz
x,y,z
-x,y+1/2,-z
-x,-y,-z
x,-y-1/2,z

loop_
_atom_site_label
_atom_site_type_symbol
_atom_site_fract_x
_atom_site_fract_y
_atom_site_fract_z
_atom_site_occupancy
_atom_site_U_iso_or_equiv
Al2 Al+3 0 0 0.5 1 0.0
O5 O-2 0.038 0.75 0.146 1 0.0
Si1 Si+4 0.337 0.75 0.0399 1 0.0
Si2 Si+4 0.6872 0.25 0.2777 1 0.0
Fe1 Fe+3 0 0 0 0.14 0.0
O7 O-2 0.517 0.75 0.169 1 0.0
Al3 Al+3 0.2903 0.25 0.219 0.16 0.0
O4 O-2 0.052 0.25 0.129 1 0.0
Fe2 Fe+3 0.2903 0.25 0.219 0.84 0.0
Al1 Al+3 0 0 0 0.86 0.0
O10 O-2 0.074 0.25 0.422 1 0.0
Ca1 Ca+2 0.7639 0.75 0.1559 1 0.0
Sr1 Sr+2 0.5898 0.75 0.4124 0.25 0.0
O1 O-2 0.235 0.988 0.04 1 0.0
O2 O-2 0.29 0.979 0.342 1 0.0
O3 O-2 0.796 0.011 0.347 1 0.0
Ca2 Ca+2 0.5898 0.75 0.4124 0.25 0.0
O8 O-2 0.524 0.25 0.309 1 0.0
O9 O-2 0.642 0.25 0.11 1 0.0
Pb1 Pb+2 0.5898 0.75 0.4124 0.5 0.0
Si3 Si+4 0.1758 0.75 0.3119 1 0.0
O6 O-2 0.062 0.75 0.407 1 0.0
